data_4028528
loop_
_publ_author_name
'Bao-Dong Cui'
'Wen-Yong Han'
'Zhi-Jun Wu'
'Xiao-Mei Zhang'
'Wei-Cheng Yuan'

_publ_section_title
;
 Enantioselective Synthesis of Quaternary 3-Aminooxindoles via
 Organocatalytic Asymmetric Michael Addition of 3-Monosubstituted
 3-Aminooxindoles to Nitroolefins
;
_journal_name_full 'Journal of Organic Chemistry'
_journal_page_first 8833
_journal_page_last 8839
_journal_paper_doi 10.1021/jo401154b
_journal_volume 78
_journal_year 2013
_chemical_absolute_configuration ad
_chemical_formula_moiety 'C18 H19 N3 O5 S'
_chemical_formula_sum 'C18 H19 N3 O5 S'
_chemical_formula_weight 389.42
_chemical_name_systematic
; 
 ? 
;
_space_group_IT_number 4
_symmetry_cell_setting monoclinic
_symmetry_space_group_name_Hall 'P 2yb'
_symmetry_space_group_name_H-M 'P 1 21 1'
_atom_sites_solution_hydrogens geom
_atom_sites_solution_primary direct
_atom_sites_solution_secondary difmap
_audit_creation_method SHELXL-97
_cell_angle_alpha 90.00
_cell_angle_beta 98.0370(10)
_cell_angle_gamma 90.00
_cell_formula_units_Z 2
_cell_length_a 8.3672(7)
_cell_length_b 8.7128(7)
_cell_length_c 12.7310(11)
_cell_measurement_reflns_used 4049
_cell_measurement_temperature 100(2)
_cell_measurement_theta_max 30.01
_cell_measurement_theta_min 2.75
_cell_volume 919.00(13)
_computing_cell_refinement 'Bruker SAINT'
_computing_data_collection 'Bruker APEX2'
_computing_data_reduction 'Bruker SAINT'
_computing_molecular_graphics 'Bruker SHELXTL'
_computing_publication_material 'Bruker SHELXTL'
_computing_structure_refinement 'SHELXL-97 (Sheldrick, 2008)'
_computing_structure_solution 'SHELXS-97 (Sheldrick, 2008)'
_diffrn_ambient_temperature 100(2)
_diffrn_measured_fraction_theta_full 0.968
_diffrn_measured_fraction_theta_max 0.968
_diffrn_measurement_device_type 'Bruker APEX-II CCD'
_diffrn_measurement_method '\f and \w scans'
_diffrn_radiation_monochromator graphite
_diffrn_radiation_source 'fine-focus sealed tube'
_diffrn_radiation_type MoK\a
_diffrn_radiation_wavelength 0.71073
_diffrn_reflns_av_R_equivalents 0.0262
_diffrn_reflns_av_sigmaI/netI 0.0451
_diffrn_reflns_limit_h_max 11
_diffrn_reflns_limit_h_min -11
_diffrn_reflns_limit_k_max 12
_diffrn_reflns_limit_k_min -11
_diffrn_reflns_limit_l_max 17
_diffrn_reflns_limit_l_min -17
_diffrn_reflns_number 9815
_diffrn_reflns_theta_full 30.07
_diffrn_reflns_theta_max 30.07
_diffrn_reflns_theta_min 1.62
_exptl_absorpt_coefficient_mu 0.212
_exptl_absorpt_correction_T_max 0.9730
_exptl_absorpt_correction_T_min 0.9629
_exptl_absorpt_correction_type multi-scan
_exptl_absorpt_process_details sadabs
_exptl_crystal_colour colourless
_exptl_crystal_density_diffrn 1.407
_exptl_crystal_description block
_exptl_crystal_F_000 408
_exptl_crystal_size_max 0.18
_exptl_crystal_size_mid 0.13
_exptl_crystal_size_min 0.13
_refine_diff_density_max 0.330
_refine_diff_density_min -0.270
_refine_diff_density_rms 0.053
_refine_ls_abs_structure_details 'Flack H D (1983), Acta Cryst. A39, 876-881'
_refine_ls_abs_structure_Flack -0.07(6)
_refine_ls_extinction_method none
_refine_ls_goodness_of_fit_ref 1.063
_refine_ls_hydrogen_treatment constr
_refine_ls_matrix_type full
_refine_ls_number_parameters 246
_refine_ls_number_reflns 4943
_refine_ls_number_restraints 1
_refine_ls_restrained_S_all 1.063
_refine_ls_R_factor_all 0.0450
_refine_ls_R_factor_gt 0.0357
_refine_ls_shift/su_max 0.001
_refine_ls_shift/su_mean 0.000
_refine_ls_structure_factor_coef Fsqd
_refine_ls_weighting_details 'calc w=1/[\s^2^(Fo^2^)+(0.0406P)^2^+0.0951P] where P=(Fo^2^+2Fc^2^)/3'
_refine_ls_weighting_scheme calc
_refine_ls_wR_factor_gt 0.0806
_refine_ls_wR_factor_ref 0.0844
_reflns_number_gt 4390
_reflns_number_total 4943
_reflns_threshold_expression >2sigma(I)
_cod_data_source_file jo401154b_si_002.cif
_cod_data_source_block mo_wb_cbd_1_sad
_cod_original_sg_symbol_H-M 'P 21'
_cod_database_code 4028528

loop_
_symmetry_equiv_pos_as_xyz
'x, y, z'
'-x, y+1/2, -z'

loop_
_atom_site_label
_atom_site_type_symbol
_atom_site_fract_x
_atom_site_fract_y
_atom_site_fract_z
_atom_site_U_iso_or_equiv
_atom_site_adp_type
_atom_site_occupancy
_atom_site_symmetry_multiplicity
_atom_site_calc_flag
_atom_site_refinement_flags
S1 S 0.53764(5) 0.90710(5) 0.40537(4) 0.02274(11) Uani 1 1 d .
N2 N 0.85991(16) 0.51105(15) 0.26046(10) 0.0127(3) Uani 1 1 d .
H2A H 0.9200 0.4873 0.3206 0.015 Uiso 1 1 calc R
O2 O 0.96780(14) 0.30364(14) 0.19909(9) 0.0153(2) Uani 1 1 d .
O3 O 1.15899(18) 0.95531(18) 0.46505(12) 0.0352(4) Uani 1 1 d .
O4 O 0.79021(14) 0.44492(14) 0.08675(9) 0.0179(3) Uani 1 1 d .
O5 O 0.89801(14) 0.79631(15) 0.13113(9) 0.0174(2) Uani 1 1 d .
N1 N 1.04582(18) 0.86778(18) 0.46769(12) 0.0216(3) Uani 1 1 d .
O1 O 0.97601(19) 0.85129(19) 0.54580(11) 0.0328(4) Uani 1 1 d .
N3 N 0.62081(16) 0.77652(17) 0.10714(11) 0.0140(3) Uani 1 1 d .
C1 C 0.6375(3) 1.1463(2) 0.32050(18) 0.0324(5) Uani 1 1 d .
H1 H 0.6444 1.2478 0.2942 0.039 Uiso 1 1 calc R
C2 C 0.7553(2) 1.0314(2) 0.31195(17) 0.0258(4) Uani 1 1 d .
H2 H 0.8502 1.0481 0.2804 0.031 Uiso 1 1 calc R
C3 C 0.71720(18) 0.8939(2) 0.35425(12) 0.0151(3) Uani 1 1 d .
C4 C 0.80948(19) 0.74504(19) 0.35749(13) 0.0134(3) Uani 1 1 d .
H4 H 0.7847 0.6852 0.4203 0.016 Uiso 1 1 calc R
C5 C 0.75715(18) 0.64548(18) 0.25557(12) 0.0117(3) Uani 1 1 d .
C6 C 0.86517(17) 0.4208(2) 0.17353(12) 0.0122(3) Uani 1 1 d .
C7 C 0.9997(2) 0.2051(2) 0.11125(14) 0.0190(3) Uani 1 1 d .
H7A H 1.0133 0.2678 0.0483 0.023 Uiso 1 1 calc R
H7B H 0.9090 0.1329 0.0918 0.023 Uiso 1 1 calc R
C8 C 1.1524(2) 0.1187(2) 0.14937(16) 0.0250(4) Uani 1 1 d .
H8A H 1.2406 0.1917 0.1691 0.038 Uiso 1 1 calc R
H8B H 1.1794 0.0517 0.0926 0.038 Uiso 1 1 calc R
H8C H 1.1368 0.0565 0.2112 0.038 Uiso 1 1 calc R
C9 C 0.5137(2) 1.0960(2) 0.37012(17) 0.0265(4) Uani 1 1 d .
H9 H 0.4252 1.1578 0.3835 0.032 Uiso 1 1 calc R
C10 C 0.99180(19) 0.7735(2) 0.37123(14) 0.0178(3) Uani 1 1 d .
H10A H 1.0492 0.6738 0.3772 0.021 Uiso 1 1 calc R
H10B H 1.0201 0.8271 0.3078 0.021 Uiso 1 1 calc R
C11 C 0.57740(18) 0.61528(19) 0.24280(13) 0.0126(3) Uani 1 1 d .
C12 C 0.4862(2) 0.5298(2) 0.30388(13) 0.0156(3) Uani 1 1 d .
H12 H 0.5359 0.4737 0.3637 0.019 Uiso 1 1 calc R
C13 C 0.3178(2) 0.5280(2) 0.27517(15) 0.0192(3) Uani 1 1 d .
H13 H 0.2526 0.4674 0.3145 0.023 Uiso 1 1 calc R
C14 C 0.2464(2) 0.6144(2) 0.18958(15) 0.0193(3) Uani 1 1 d .
H14 H 0.1322 0.6129 0.1720 0.023 Uiso 1 1 calc R
C15 C 0.33755(19) 0.7034(2) 0.12847(14) 0.0162(3) Uani 1 1 d .
H15 H 0.2881 0.7638 0.0708 0.019 Uiso 1 1 calc R
C16 C 0.50301(19) 0.69922(19) 0.15617(13) 0.0133(3) Uani 1 1 d .
C17 C 0.5857(2) 0.8779(2) 0.01648(15) 0.0233(4) Uani 1 1 d .
H17A H 0.6869 0.9188 -0.0026 0.035 Uiso 1 1 calc R
H17B H 0.5178 0.9628 0.0345 0.035 Uiso 1 1 calc R
H17C H 0.5289 0.8205 -0.0437 0.035 Uiso 1 1 calc R
C18 C 0.77292(19) 0.74588(18) 0.15625(12) 0.0129(3) Uani 1 1 d .

loop_
_atom_site_aniso_label
_atom_site_aniso_U_11
_atom_site_aniso_U_22
_atom_site_aniso_U_33
_atom_site_aniso_U_23
_atom_site_aniso_U_13
_atom_site_aniso_U_12
S1 0.0264(2) 0.0182(2) 0.0264(2) -0.00012(19) 0.01344(17) 0.00366(18)
N2 0.0161(6) 0.0121(6) 0.0091(7) -0.0006(5) -0.0006(5) 0.0027(5)
O2 0.0208(5) 0.0130(5) 0.0122(6) -0.0011(5) 0.0024(5) 0.0048(5)
O3 0.0337(7) 0.0343(8) 0.0376(9) -0.0189(7) 0.0050(7) -0.0163(7)
O4 0.0217(6) 0.0189(6) 0.0117(5) -0.0022(4) -0.0023(5) 0.0028(5)
O5 0.0165(5) 0.0190(6) 0.0171(6) 0.0019(5) 0.0037(5) -0.0001(5)
N1 0.0225(7) 0.0224(8) 0.0181(8) -0.0087(6) -0.0038(6) 0.0003(6)
O1 0.0360(7) 0.0461(10) 0.0157(7) -0.0102(6) 0.0018(6) -0.0095(7)
N3 0.0155(6) 0.0144(7) 0.0118(6) 0.0035(5) 0.0008(5) 0.0000(5)
C1 0.0437(12) 0.0131(9) 0.0434(13) 0.0052(9) 0.0162(10) 0.0063(8)
C2 0.0303(9) 0.0159(9) 0.0343(11) 0.0001(8) 0.0158(8) 0.0020(7)
C3 0.0179(7) 0.0151(8) 0.0125(7) -0.0016(6) 0.0032(6) 0.0002(6)
C4 0.0174(7) 0.0128(7) 0.0096(7) -0.0007(6) 0.0010(6) -0.0010(6)
C5 0.0133(6) 0.0111(7) 0.0103(7) 0.0000(6) 0.0006(6) 0.0011(6)
C6 0.0130(6) 0.0112(7) 0.0127(7) -0.0002(6) 0.0024(5) -0.0019(6)
C7 0.0258(8) 0.0162(8) 0.0155(8) -0.0054(7) 0.0047(7) 0.0032(7)
C8 0.0286(9) 0.0232(9) 0.0236(10) -0.0033(8) 0.0051(8) 0.0093(8)
C9 0.0317(10) 0.0171(9) 0.0318(11) -0.0034(8) 0.0083(8) 0.0088(7)
C10 0.0162(7) 0.0197(9) 0.0162(8) -0.0080(7) -0.0023(6) 0.0000(7)
C11 0.0138(7) 0.0107(7) 0.0134(8) -0.0006(6) 0.0022(6) 0.0007(6)
C12 0.0203(7) 0.0131(8) 0.0137(8) 0.0004(6) 0.0039(6) 0.0014(6)
C13 0.0195(8) 0.0164(8) 0.0236(9) -0.0020(7) 0.0097(7) -0.0020(6)
C14 0.0146(7) 0.0184(8) 0.0249(9) -0.0037(7) 0.0032(6) 0.0000(6)
C15 0.0162(7) 0.0155(8) 0.0160(8) -0.0018(6) -0.0015(6) 0.0027(6)
C16 0.0173(7) 0.0106(7) 0.0123(7) -0.0020(6) 0.0027(6) -0.0003(6)
C17 0.0230(8) 0.0263(10) 0.0203(9) 0.0123(7) 0.0017(7) 0.0038(7)
C18 0.0177(7) 0.0102(7) 0.0106(7) -0.0004(6) 0.0016(6) 0.0004(6)

loop_
_atom_type_symbol
_atom_type_description
_atom_type_scat_dispersion_real
_atom_type_scat_dispersion_imag
_atom_type_scat_source
C C 0.0033 0.0016 'International Tables Vol C Tables 4.2.6.8 and 6.1.1.4'
H H 0.0000 0.0000 'International Tables Vol C Tables 4.2.6.8 and 6.1.1.4'
N N 0.0061 0.0033 'International Tables Vol C Tables 4.2.6.8 and 6.1.1.4'
O O 0.0106 0.0060 'International Tables Vol C Tables 4.2.6.8 and 6.1.1.4'
S S 0.1246 0.1234 'International Tables Vol C Tables 4.2.6.8 and 6.1.1.4'

loop_
_geom_angle_atom_site_label_1
_geom_angle_atom_site_label_2
_geom_angle_atom_site_label_3
_geom_angle
C9 S1 C3 92.38(9)
C6 N2 C5 121.17(14)
C6 N2 H2A 119.4
C5 N2 H2A 119.4
C6 O2 C7 116.02(13)
O3 N1 O1 123.60(15)
O3 N1 C10 117.90(15)
O1 N1 C10 118.49(15)
C18 N3 C16 111.66(13)
C18 N3 C17 123.78(14)
C16 N3 C17 124.56(14)
C9 C1 C2 113.01(18)
C9 C1 H1 123.5
C2 C1 H1 123.5
C3 C2 C1 112.58(16)
C3 C2 H2 123.7
C1 C2 H2 123.7
C2 C3 C4 128.10(14)
C2 C3 S1 110.73(13)
C4 C3 S1 121.16(12)
C3 C4 C10 111.23(14)
C3 C4 C5 111.72(13)
C10 C4 C5 109.99(12)
C3 C4 H4 107.9
C10 C4 H4 107.9
C5 C4 H4 107.9
N2 C5 C11 116.04(13)
N2 C5 C18 111.81(12)
C11 C5 C18 101.89(13)
N2 C5 C4 108.39(13)
C11 C5 C4 110.05(12)
C18 C5 C4 108.34(13)
O4 C6 O2 125.81(15)
O4 C6 N2 124.70(15)
O2 C6 N2 109.48(13)
O2 C7 C8 106.52(14)
O2 C7 H7A 110.4
C8 C7 H7A 110.4
O2 C7 H7B 110.4
C8 C7 H7B 110.4
H7A C7 H7B 108.6
C7 C8 H8A 109.5
C7 C8 H8B 109.5
H8A C8 H8B 109.5
C7 C8 H8C 109.5
H8A C8 H8C 109.5
H8B C8 H8C 109.5
C1 C9 S1 111.29(14)
C1 C9 H9 124.4
S1 C9 H9 124.4
N1 C10 C4 111.41(13)
N1 C10 H10A 109.3
C4 C10 H10A 109.3
N1 C10 H10B 109.3
C4 C10 H10B 109.3
H10A C10 H10B 108.0
C12 C11 C16 120.47(14)
C12 C11 C5 130.72(15)
C16 C11 C5 108.71(13)
C11 C12 C13 118.18(16)
C11 C12 H12 120.9
C13 C12 H12 120.9
C14 C13 C12 120.26(16)
C14 C13 H13 119.9
C12 C13 H13 119.9
C13 C14 C15 121.92(15)
C13 C14 H14 119.0
C15 C14 H14 119.0
C16 C15 C14 116.68(16)
C16 C15 H15 121.7
C14 C15 H15 121.7
C15 C16 C11 122.44(15)
C15 C16 N3 127.78(15)
C11 C16 N3 109.77(13)
N3 C17 H17A 109.5
N3 C17 H17B 109.5
H17A C17 H17B 109.5
N3 C17 H17C 109.5
H17A C17 H17C 109.5
H17B C17 H17C 109.5
O5 C18 N3 126.16(15)
O5 C18 C5 126.07(15)
N3 C18 C5 107.60(13)

loop_
_geom_bond_atom_site_label_1
_geom_bond_atom_site_label_2
_geom_bond_distance
S1 C9 1.711(2)
S1 C3 1.7227(15)
N2 C6 1.364(2)
N2 C5 1.449(2)
N2 H2A 0.8800
O2 C6 1.344(2)
O2 C7 1.464(2)
O3 N1 1.220(2)
O4 C6 1.210(2)
O5 C18 1.2184(19)
N1 O1 1.2301(19)
N1 C10 1.494(2)
N3 C18 1.364(2)
N3 C16 1.409(2)
N3 C17 1.450(2)
C1 C9 1.359(3)
C1 C2 1.420(3)
C1 H1 0.9500
C2 C3 1.369(3)
C2 H2 0.9500
C3 C4 1.507(2)
C4 C10 1.531(2)
C4 C5 1.571(2)
C4 H4 1.0000
C5 C11 1.513(2)
C5 C18 1.558(2)
C7 C8 1.504(3)
C7 H7A 0.9900
C7 H7B 0.9900
C8 H8A 0.9800
C8 H8B 0.9800
C8 H8C 0.9800
C9 H9 0.9500
C10 H10A 0.9900
C10 H10B 0.9900
C11 C12 1.381(2)
C11 C16 1.395(2)
C12 C13 1.405(2)
C12 H12 0.9500
C13 C14 1.389(3)
C13 H13 0.9500
C14 C15 1.398(2)
C14 H14 0.9500
C15 C16 1.381(2)
C15 H15 0.9500
C17 H17A 0.9800
C17 H17B 0.9800
C17 H17C 0.9800

loop_
_geom_hbond_atom_site_label_D
_geom_hbond_atom_site_label_H
_geom_hbond_atom_site_label_A
_geom_hbond_distance_DH
_geom_hbond_distance_HA
_geom_hbond_distance_DA
_geom_hbond_angle_DHA
_geom_hbond_site_symmetry_A
N2 H2A O1 0.88 2.15 2.9931(19) 159.3 2_746

loop_
_geom_torsion_atom_site_label_1
_geom_torsion_atom_site_label_2
_geom_torsion_atom_site_label_3
_geom_torsion_atom_site_label_4
_geom_torsion
C9 C1 C2 C3 0.9(3)
C1 C2 C3 C4 178.26(18)
C1 C2 C3 S1 -0.5(2)
C9 S1 C3 C2 0.04(16)
C9 S1 C3 C4 -178.86(14)
C2 C3 C4 C10 34.7(3)
S1 C3 C4 C10 -146.65(13)
C2 C3 C4 C5 -88.7(2)
S1 C3 C4 C5 90.01(15)
C6 N2 C5 C11 69.41(19)
C6 N2 C5 C18 -46.86(19)
C6 N2 C5 C4 -166.22(13)
C3 C4 C5 N2 175.33(13)
C10 C4 C5 N2 51.29(17)
C3 C4 C5 C11 -56.80(17)
C10 C4 C5 C11 179.16(14)
C3 C4 C5 C18 53.81(16)
C10 C4 C5 C18 -70.23(16)
C7 O2 C6 O4 5.1(2)
C7 O2 C6 N2 -173.84(13)
C5 N2 C6 O4 1.6(2)
C5 N2 C6 O2 -179.41(12)
C6 O2 C7 C8 161.86(14)
C2 C1 C9 S1 -0.9(3)
C3 S1 C9 C1 0.49(18)
O3 N1 C10 C4 -147.24(17)
O1 N1 C10 C4 34.0(2)
C3 C4 C10 N1 55.77(18)
C5 C4 C10 N1 -179.91(14)
N2 C5 C11 C12 56.5(2)
C18 C5 C11 C12 178.25(17)
C4 C5 C11 C12 -67.0(2)
N2 C5 C11 C16 -127.10(15)
C18 C5 C11 C16 -5.39(17)
C4 C5 C11 C16 109.39(15)
C16 C11 C12 C13 1.0(2)
C5 C11 C12 C13 177.03(16)
C11 C12 C13 C14 -2.0(3)
C12 C13 C14 C15 1.0(3)
C13 C14 C15 C16 1.1(3)
C14 C15 C16 C11 -2.2(2)
C14 C15 C16 N3 179.33(16)
C12 C11 C16 C15 1.1(2)
C5 C11 C16 C15 -175.67(15)
C12 C11 C16 N3 179.86(15)
C5 C11 C16 N3 3.06(18)
C18 N3 C16 C15 179.75(16)
C17 N3 C16 C15 0.5(3)
C18 N3 C16 C11 1.10(19)
C17 N3 C16 C11 -178.17(16)
C16 N3 C18 O5 179.85(16)
C17 N3 C18 O5 -0.9(3)
C16 N3 C18 C5 -4.63(17)
C17 N3 C18 C5 174.65(15)
N2 C5 C18 O5 -53.9(2)
C11 C5 C18 O5 -178.46(16)
C4 C5 C18 O5 65.5(2)
N2 C5 C18 N3 130.59(14)
C11 C5 C18 N3 6.01(16)
C4 C5 C18 N3 -110.03(14)
